data_7711854
loop_
_publ_author_name
'Shao, Dong'
'Sahu, Prem Prakash'
'Tang, Wan-Jie'
'Zhang, Yang-Lu'
'Zhou, Yue'
'Xu, Fang-Xue'
'Wei, Xiao-Qin'
'Tian, Zhengfang'
'Singh, Saurabh Kumar'
'Wang, Xin-Yi'

_publ_section_title
;
 A single-ion magnet building block strategy toward Dy<sub>2</sub>
 single-molecule magnets with enhanced magnetic performance.
;
_journal_name_full 'Dalton transactions (Cambridge, England : 2003)'
_journal_paper_doi 10.1039/d2dt03046b
_journal_year 2022
_chemical_formula_moiety 'C56 H30 Cl12 Dy2 N6 O8'
_chemical_formula_sum 'C56 H30 Cl12 Dy2 N6 O8'
_chemical_formula_weight 1665.26
_space_group_crystal_system triclinic
_space_group_IT_number 2
_space_group_name_Hall '-P 1'
_space_group_name_H-M_alt 'P -1'
_atom_sites_solution_hydrogens geom
_atom_sites_solution_primary iterative
_audit_creation_date 2022-10-31
_audit_creation_method
;
Olex2 1.5
(compiled 2022.04.07 svn.rca3783a0 for OlexSys, GUI svn.r6498)
;
_audit_update_record
;
2022-11-17 deposited with the CCDC.	2022-11-18 downloaded from the CCDC.
;
_cell_angle_alpha 114.476(3)
_cell_angle_beta 104.967(4)
_cell_angle_gamma 93.218(4)
_cell_formula_units_Z 1
_cell_length_a 10.340(2)
_cell_length_b 11.774(3)
_cell_length_c 14.088(3)
_cell_measurement_reflns_used 9697
_cell_measurement_temperature 153.15
_cell_measurement_theta_max 0.653
_cell_measurement_theta_min 0.356
_cell_volume 1481.8(6)
_computing_cell_refinement 'SAINT V8.40B (?, 2016)'
_computing_data_collection 'APEX4 V2022.1-1 (Bruker, 2022)'
_computing_data_reduction 'SAINT V8.40B (?, 2016)'
_computing_molecular_graphics 'Olex2 1.5 (Dolomanov et al., 2009)'
_computing_publication_material 'Olex2 1.5 (Dolomanov et al., 2009)'
_computing_structure_refinement 'XL  (Sheldrick, 2008)'
_computing_structure_solution 'olex2.solve 1.5 (Bourhis et al., 2015)'
_diffrn_ambient_temperature 153.15
_diffrn_measured_fraction_theta_full 0.998
_diffrn_measured_fraction_theta_max 0.991
_diffrn_measurement_device_type 'Bruker APEX-II CCD'
_diffrn_measurement_method '\f and \w scans'
_diffrn_radiation_type MoK\a
_diffrn_radiation_wavelength 0.71073
_diffrn_reflns_av_R_equivalents 0.0412
_diffrn_reflns_av_unetI/netI 0.0244
_diffrn_reflns_Laue_measured_fraction_full 0.998
_diffrn_reflns_Laue_measured_fraction_max 0.991
_diffrn_reflns_limit_h_max 13
_diffrn_reflns_limit_h_min -12
_diffrn_reflns_limit_k_max 14
_diffrn_reflns_limit_k_min -14
_diffrn_reflns_limit_l_max 17
_diffrn_reflns_limit_l_min -17
_diffrn_reflns_number 40235
_diffrn_reflns_point_group_measured_fraction_full 0.998
_diffrn_reflns_point_group_measured_fraction_max 0.991
_diffrn_reflns_theta_full 25.242
_diffrn_reflns_theta_max 26.825
_diffrn_reflns_theta_min 1.934
_diffrn_source_current 1.4
_diffrn_source_power 0.07
_diffrn_source_voltage 50.0
_diffrn_standards_number 0
_exptl_absorpt_coefficient_mu 3.102
_exptl_absorpt_correction_T_max 0.7456
_exptl_absorpt_correction_T_min 0.5709
_exptl_absorpt_correction_type multi-scan
_exptl_absorpt_process_details
;
SADABS-2016/2 (Bruker,2016/2) was used for absorption correction.
wR2(int) was 0.1194 before and 0.0571 after correction.
The Ratio of minimum to maximum transmission is 0.7657.
The \l/2 correction factor is Not present.
;
_exptl_crystal_colour yellow
_exptl_crystal_density_diffrn 1.866
_exptl_crystal_description BLOCK
_exptl_crystal_F_000 808
_exptl_crystal_size_max 0.42
_exptl_crystal_size_mid 0.22
_exptl_crystal_size_min 0.15
_exptl_transmission_factor_max 27.49
_exptl_transmission_factor_min 3.03
_refine_diff_density_max 1.306
_refine_diff_density_min -0.673
_refine_diff_density_rms 0.108
_refine_ls_extinction_method none
_refine_ls_goodness_of_fit_ref 1.075
_refine_ls_hydrogen_treatment constr
_refine_ls_matrix_type full
_refine_ls_number_parameters 380
_refine_ls_number_reflns 6294
_refine_ls_number_restraints 0
_refine_ls_restrained_S_all 1.075
_refine_ls_R_factor_all 0.0276
_refine_ls_R_factor_gt 0.0252
_refine_ls_shift/su_max 0.004
_refine_ls_shift/su_mean 0.000
_refine_ls_structure_factor_coef Fsqd
_refine_ls_weighting_details 'w=1/[\s^2^(Fo^2^)+(0.0348P)^2^+2.1847P] where P=(Fo^2^+2Fc^2^)/3'
_refine_ls_weighting_scheme calc
_refine_ls_wR_factor_gt 0.0654
_refine_ls_wR_factor_ref 0.0670
_reflns_Friedel_coverage 0.000
_reflns_number_gt 5923
_reflns_number_total 6294
_reflns_threshold_expression 'I > 2\s(I)'
_cod_data_source_file d2dt03046b2.cif
_cod_data_source_block 2
_cod_original_cell_volume 1482.0(6)
_cod_database_code 7711854
_shelx_shelxl_version_number 2018/3
_shelx_space_group_comment
;
The symmetry employed for this shelxl refinement is uniquely defined
by the following loop, which should always be used as a source of
symmetry information in preference to the above space-group names.
They are only intended as comments.
;
_shelx_estimated_absorpt_t_max 0.653
_shelx_estimated_absorpt_t_min 0.356
_olex2_refinement_description
;
1. Fixed Uiso
 At 1.2 times of:
  All C(H) groups
 At 1.5 times of:
  All C(H,H,H) groups
2.a Aromatic/amide H refined with riding coordinates:
 C2(H2), C7(H7), C8(H8), C9(H9), C12(H12), C16(H16), C17(H17), C18(H18),
 C21(H21), C24(H24), C25(H25), C26(H26)
2.b Idealised Me refined as rotating group:
 C28(H28A,H28B,H28C)
;
_olex2_submission_special_instructions 'No special instructions were received'

loop_
_space_group_symop_operation_xyz
'x, y, z'
'-x, -y, -z'

loop_
_atom_site_label
_atom_site_type_symbol
_atom_site_fract_x
_atom_site_fract_y
_atom_site_fract_z
_atom_site_U_iso_or_equiv
_atom_site_adp_type
_atom_site_occupancy
_atom_site_site_symmetry_order
_atom_site_calc_flag
_atom_site_refinement_flags_posn
_atom_site_refinement_flags_adp
_atom_site_refinement_flags_occupancy
_atom_site_disorder_assembly
_atom_site_disorder_group
Dy1 Dy 0.55161(2) 0.61643(2) 0.15439(2) 0.01915(5) Uani 1 1 d . . . . .
Cl1 Cl 0.65622(11) 1.07479(8) 0.46719(8) 0.0443(2) Uani 1 1 d . . . . .
O1 O 0.6152(2) 0.8080(2) 0.29949(18) 0.0263(5) Uani 1 1 d . . . . .
N1 N 0.7573(3) 0.6321(2) 0.3167(2) 0.0253(5) Uani 1 1 d . . . . .
C1 C 0.7540(3) 0.9630(3) 0.4753(3) 0.0278(7) Uani 1 1 d . . . . .
Cl2 Cl 1.07964(11) 0.95335(11) 0.69718(8) 0.0513(3) Uani 1 1 d . . . . .
O2 O 0.5634(2) 0.41513(19) 0.14167(17) 0.0230(4) Uani 1 1 d . . . . .
N2 N 0.4275(3) 0.5607(2) 0.2682(2) 0.0251(5) Uani 1 1 d . . . . .
C2 C 0.8660(4) 0.9970(3) 0.5694(3) 0.0329(8) Uani 1 1 d . . . . .
H2 H 0.888104 1.081179 0.626710 0.039 Uiso 1 1 calc R U . . .
Cl3 Cl 0.67154(10) 0.19054(8) 0.15318(8) 0.0403(2) Uani 1 1 d . . . . .
O3 O 0.3638(2) 0.49674(19) -0.00228(17) 0.0212(4) Uani 1 1 d . . . . .
N3 N 0.3470(3) 0.7293(3) 0.1384(2) 0.0286(6) Uani 1 1 d . . . . .
C3 C 0.9430(3) 0.9096(3) 0.5790(3) 0.0313(7) Uani 1 1 d . . . . .
Cl4 Cl 0.37625(11) 0.24025(10) 0.42626(8) 0.0453(2) Uani 1 1 d . . . . .
O4 O 0.5733(3) 0.7444(2) 0.06420(19) 0.0347(6) Uani 1 1 d . . . . .
C4 C 0.9137(3) 0.7842(3) 0.4949(3) 0.0286(7) Uani 1 1 d . . . . .
Cl5 Cl 0.12169(9) 0.29706(8) -0.17005(7) 0.03516(19) Uani 1 1 d . . . . .
C5 C 0.7977(3) 0.7515(3) 0.4010(3) 0.0241(6) Uani 1 1 d . . . . .
Cl6 Cl -0.14225(10) 0.68947(12) -0.09936(9) 0.0538(3) Uani 1 1 d . . . . .
C6 C 0.7171(3) 0.8416(3) 0.3880(2) 0.0233(6) Uani 1 1 d . . . . .
C7 C 0.9881(4) 0.6879(4) 0.4964(3) 0.0369(8) Uani 1 1 d . . . . .
H7 H 1.065900 0.705308 0.557186 0.044 Uiso 1 1 calc R U . . .
C8 C 0.9476(4) 0.5695(4) 0.4101(3) 0.0382(8) Uani 1 1 d . . . . .
H8 H 0.998175 0.504444 0.409610 0.046 Uiso 1 1 calc R U . . .
C9 C 0.8300(4) 0.5444(3) 0.3216(3) 0.0314(7) Uani 1 1 d . . . . .
H9 H 0.801737 0.461066 0.262930 0.038 Uiso 1 1 calc R U . . .
C10 C 0.5295(3) 0.3791(3) 0.2098(2) 0.0232(6) Uani 1 1 d . . . . .
C11 C 0.5645(3) 0.2733(3) 0.2226(3) 0.0278(7) Uani 1 1 d . . . . .
C12 C 0.5175(4) 0.2305(3) 0.2890(3) 0.0324(7) Uani 1 1 d . . . . .
H12 H 0.541711 0.156042 0.293882 0.039 Uiso 1 1 calc R U . . .
C13 C 0.4369(4) 0.2964(3) 0.3463(3) 0.0309(7) Uani 1 1 d . . . . .
C14 C 0.4028(3) 0.4101(3) 0.3441(3) 0.0279(7) Uani 1 1 d . . . . .
C15 C 0.4513(3) 0.4508(3) 0.2756(2) 0.0241(6) Uani 1 1 d . . . . .
C16 C 0.3231(4) 0.4861(4) 0.4029(3) 0.0347(8) Uani 1 1 d . . . . .
H16 H 0.286099 0.461719 0.448212 0.042 Uiso 1 1 calc R U . . .
C17 C 0.2993(4) 0.5945(3) 0.3945(3) 0.0365(8) Uani 1 1 d . . . . .
H17 H 0.245445 0.646083 0.433615 0.044 Uiso 1 1 calc R U . . .
C18 C 0.3550(4) 0.6295(3) 0.3273(3) 0.0327(7) Uani 1 1 d . . . . .
H18 H 0.339761 0.706977 0.324361 0.039 Uiso 1 1 calc R U . . .
C19 C 0.2457(3) 0.5348(3) -0.0188(3) 0.0246(6) Uani 1 1 d . . . . .
C20 C 0.1255(3) 0.4584(3) -0.0975(3) 0.0277(7) Uani 1 1 d . . . . .
C21 C 0.0067(4) 0.5062(4) -0.1223(3) 0.0344(8) Uani 1 1 d . . . . .
H21 H -0.071970 0.451175 -0.179708 0.041 Uiso 1 1 calc R U . . .
C22 C 0.0038(4) 0.6307(4) -0.0647(3) 0.0346(8) Uani 1 1 d . . . . .
C23 C 0.1174(4) 0.7126(3) 0.0254(3) 0.0309(7) Uani 1 1 d . . . . .
C24 C 0.1204(4) 0.8401(4) 0.0945(3) 0.0372(8) Uani 1 1 d . . . . .
H24 H 0.044394 0.878803 0.079794 0.045 Uiso 1 1 calc R U . . .
C25 C 0.2328(4) 0.9084(4) 0.1829(3) 0.0384(8) Uani 1 1 d . . . . .
H25 H 0.235785 0.994718 0.230140 0.046 Uiso 1 1 calc R U . . .
C26 C 0.3442(4) 0.8490(3) 0.2032(3) 0.0332(8) Uani 1 1 d . . . . .
H26 H 0.420917 0.896548 0.265955 0.040 Uiso 1 1 calc R U . . .
C27 C 0.2356(3) 0.6618(3) 0.0493(3) 0.0254(6) Uani 1 1 d . . . . .
C28 C 0.6016(5) 0.8758(3) 0.0950(3) 0.0436(10) Uani 1 1 d . . . . .
H28A H 0.518372 0.902802 0.066619 0.065 Uiso 1 1 calc R U . . .
H28B H 0.671401 0.892865 0.064475 0.065 Uiso 1 1 calc R U . . .
H28C H 0.634845 0.922881 0.175134 0.065 Uiso 1 1 calc R U . . .

loop_
_atom_site_aniso_label
_atom_site_aniso_U_11
_atom_site_aniso_U_22
_atom_site_aniso_U_33
_atom_site_aniso_U_23
_atom_site_aniso_U_13
_atom_site_aniso_U_12
Dy1 0.02202(8) 0.01471(8) 0.01597(8) 0.00445(5) 0.00263(5) 0.00219(5)
Cl1 0.0590(6) 0.0242(4) 0.0325(5) 0.0028(3) 0.0021(4) 0.0154(4)
O1 0.0279(12) 0.0200(10) 0.0205(11) 0.0033(9) 0.0003(9) 0.0049(9)
N1 0.0235(13) 0.0231(13) 0.0264(14) 0.0090(11) 0.0062(11) 0.0059(10)
C1 0.0313(17) 0.0219(15) 0.0233(16) 0.0057(13) 0.0055(13) 0.0040(13)
Cl2 0.0416(5) 0.0533(6) 0.0324(5) 0.0096(4) -0.0129(4) -0.0002(4)
O2 0.0303(12) 0.0181(10) 0.0190(10) 0.0075(8) 0.0063(9) 0.0037(8)
N2 0.0271(14) 0.0210(13) 0.0205(13) 0.0055(10) 0.0035(10) 0.0023(10)
C2 0.0360(19) 0.0275(17) 0.0219(16) 0.0032(13) 0.0030(14) -0.0026(14)
Cl3 0.0489(5) 0.0302(4) 0.0525(6) 0.0224(4) 0.0236(4) 0.0187(4)
O3 0.0201(10) 0.0189(10) 0.0190(10) 0.0052(8) 0.0033(8) 0.0011(8)
N3 0.0258(14) 0.0228(13) 0.0295(14) 0.0083(11) 0.0028(11) 0.0015(11)
C3 0.0249(16) 0.0372(19) 0.0210(16) 0.0095(14) -0.0025(13) -0.0031(14)
Cl4 0.0502(6) 0.0516(6) 0.0425(5) 0.0299(5) 0.0153(4) -0.0038(4)
O4 0.0535(16) 0.0178(11) 0.0238(12) 0.0066(9) 0.0041(11) -0.0014(10)
C4 0.0230(16) 0.0342(18) 0.0262(16) 0.0138(14) 0.0037(13) 0.0025(13)
Cl5 0.0333(4) 0.0296(4) 0.0293(4) 0.0038(3) 0.0067(3) -0.0043(3)
C5 0.0226(15) 0.0241(15) 0.0219(15) 0.0081(12) 0.0050(12) 0.0020(12)
Cl6 0.0310(5) 0.0651(7) 0.0476(6) 0.0162(5) -0.0028(4) 0.0179(5)
C6 0.0241(15) 0.0206(14) 0.0179(14) 0.0043(12) 0.0031(11) 0.0004(11)
C7 0.0252(17) 0.046(2) 0.037(2) 0.0207(17) 0.0015(14) 0.0091(15)
C8 0.0334(19) 0.040(2) 0.045(2) 0.0228(17) 0.0083(16) 0.0151(16)
C9 0.0302(18) 0.0259(16) 0.0368(19) 0.0133(14) 0.0090(14) 0.0067(13)
C10 0.0253(15) 0.0190(14) 0.0193(14) 0.0061(12) 0.0025(12) -0.0003(11)
C11 0.0310(17) 0.0222(15) 0.0292(17) 0.0116(13) 0.0075(13) 0.0048(13)
C12 0.0350(19) 0.0275(17) 0.0350(18) 0.0187(15) 0.0041(15) 0.0012(14)
C13 0.0299(17) 0.0359(18) 0.0253(16) 0.0171(14) 0.0027(13) -0.0050(14)
C14 0.0231(15) 0.0296(16) 0.0220(16) 0.0086(13) -0.0002(12) -0.0055(13)
C15 0.0232(15) 0.0226(15) 0.0179(14) 0.0056(12) -0.0001(11) -0.0013(12)
C16 0.0317(18) 0.040(2) 0.0256(17) 0.0088(15) 0.0105(14) -0.0042(15)
C17 0.036(2) 0.0321(18) 0.0315(18) 0.0023(15) 0.0155(15) 0.0022(15)
C18 0.0342(19) 0.0264(16) 0.0311(18) 0.0063(14) 0.0112(14) 0.0043(14)
C19 0.0224(15) 0.0285(16) 0.0229(15) 0.0114(13) 0.0076(12) 0.0023(12)
C20 0.0266(16) 0.0282(16) 0.0222(15) 0.0072(13) 0.0057(13) -0.0005(13)
C21 0.0236(17) 0.045(2) 0.0239(16) 0.0098(15) 0.0022(13) -0.0008(14)
C22 0.0251(17) 0.047(2) 0.0294(18) 0.0159(16) 0.0051(14) 0.0103(15)
C23 0.0271(17) 0.0357(18) 0.0311(18) 0.0157(15) 0.0095(14) 0.0075(14)
C24 0.0320(19) 0.0372(19) 0.041(2) 0.0160(17) 0.0094(16) 0.0137(15)
C25 0.0308(19) 0.0286(18) 0.045(2) 0.0082(16) 0.0081(16) 0.0088(14)
C26 0.0279(17) 0.0279(17) 0.0336(18) 0.0076(14) 0.0031(14) 0.0068(13)
C27 0.0212(15) 0.0287(16) 0.0255(16) 0.0130(13) 0.0052(12) 0.0019(12)
C28 0.063(3) 0.0245(18) 0.037(2) 0.0149(16) 0.0054(18) -0.0020(17)

loop_
_atom_type_symbol
_atom_type_description
_atom_type_scat_dispersion_real
_atom_type_scat_dispersion_imag
_atom_type_scat_source
C C 0.0033 0.0016 'International Tables Vol C Tables 4.2.6.8 and 6.1.1.4'
H H 0.0000 0.0000 'International Tables Vol C Tables 4.2.6.8 and 6.1.1.4'
Cl Cl 0.1484 0.1585 'International Tables Vol C Tables 4.2.6.8 and 6.1.1.4'
Dy Dy -0.1892 4.4098 'International Tables Vol C Tables 4.2.6.8 and 6.1.1.4'
N N 0.0061 0.0033 'International Tables Vol C Tables 4.2.6.8 and 6.1.1.4'
O O 0.0106 0.0060 'International Tables Vol C Tables 4.2.6.8 and 6.1.1.4'

loop_
_geom_angle_atom_site_label_1
_geom_angle_atom_site_label_2
_geom_angle_atom_site_label_3
_geom_angle
_geom_angle_site_symmetry_1
_geom_angle_site_symmetry_3
_geom_angle_publ_flag
O1 Dy1 Dy1 154.96(6) . 2_665 ?
O1 Dy1 N1 65.82(8) . . ?
O1 Dy1 O2 131.28(8) . . ?
O1 Dy1 N2 83.93(9) . . ?
O1 Dy1 O3 135.06(8) . 2_665 ?
O1 Dy1 O3 139.63(8) . . ?
O1 Dy1 N3 73.80(8) . . ?
O1 Dy1 O4 80.54(8) . . ?
N1 Dy1 Dy1 129.33(6) . 2_665 ?
O2 Dy1 Dy1 72.87(5) . 2_665 ?
O2 Dy1 N1 70.96(8) . . ?
O2 Dy1 N2 66.40(8) . . ?
O2 Dy1 O3 79.86(7) . . ?
O2 Dy1 O3 72.57(7) . 2_665 ?
O2 Dy1 N3 130.59(8) . . ?
O2 Dy1 O4 142.94(8) . . ?
N2 Dy1 Dy1 116.54(6) . 2_665 ?
N2 Dy1 N1 78.94(9) . . ?
N2 Dy1 N3 78.03(9) . . ?
O3 Dy1 Dy1 36.46(5) . 2_665 ?
O3 Dy1 Dy1 35.24(5) 2_665 2_665 ?
O3 Dy1 N1 150.81(8) . . ?
O3 Dy1 N1 99.50(8) 2_665 . ?
O3 Dy1 N2 88.91(8) . . ?
O3 Dy1 N2 137.08(8) 2_665 . ?
O3 Dy1 O3 71.69(8) . 2_665 ?
O3 Dy1 N3 65.85(8) . . ?
O3 Dy1 N3 123.39(8) 2_665 . ?
O3 Dy1 O4 84.29(8) . . ?
N3 Dy1 Dy1 95.50(6) . 2_665 ?
N3 Dy1 N1 135.08(9) . . ?
O4 Dy1 Dy1 74.48(6) . 2_665 ?
O4 Dy1 N1 119.85(9) . . ?
O4 Dy1 N2 146.78(9) . . ?
O4 Dy1 O3 70.68(8) . 2_665 ?
O4 Dy1 N3 69.51(10) . . ?
C6 O1 Dy1 126.14(19) . . ?
C5 N1 Dy1 112.5(2) . . ?
C9 N1 Dy1 128.7(2) . . ?
C9 N1 C5 118.5(3) . . ?
C2 C1 Cl1 119.1(3) . . ?
C6 C1 Cl1 118.2(3) . . ?
C6 C1 C2 122.6(3) . . ?
C10 O2 Dy1 122.09(19) . . ?
C15 N2 Dy1 114.3(2) . . ?
C18 N2 Dy1 128.0(2) . . ?
C18 N2 C15 117.4(3) . . ?
C1 C2 H2 119.8 . . ?
C3 C2 C1 120.3(3) . . ?
C3 C2 H2 119.8 . . ?
Dy1 O3 Dy1 108.30(8) . 2_665 ?
C19 O3 Dy1 122.44(18) . . ?
C19 O3 Dy1 120.68(18) . 2_665 ?
C26 N3 Dy1 126.3(2) . . ?
C26 N3 C27 117.8(3) . . ?
C27 N3 Dy1 115.7(2) . . ?
C2 C3 Cl2 119.5(3) . . ?
C2 C3 C4 121.3(3) . . ?
C4 C3 Cl2 119.3(3) . . ?
C28 O4 Dy1 136.1(2) . . ?
C3 C4 C5 117.2(3) . . ?
C7 C4 C3 125.5(3) . . ?
C7 C4 C5 117.3(3) . . ?
N1 C5 C4 122.2(3) . . ?
N1 C5 C6 115.2(3) . . ?
C6 C5 C4 122.6(3) . . ?
O1 C6 C1 123.9(3) . . ?
O1 C6 C5 120.2(3) . . ?
C1 C6 C5 115.9(3) . . ?
C4 C7 H7 120.2 . . ?
C8 C7 C4 119.6(3) . . ?
C8 C7 H7 120.2 . . ?
C7 C8 H8 120.3 . . ?
C7 C8 C9 119.5(3) . . ?
C9 C8 H8 120.3 . . ?
N1 C9 C8 122.9(3) . . ?
N1 C9 H9 118.6 . . ?
C8 C9 H9 118.6 . . ?
O2 C10 C11 123.9(3) . . ?
O2 C10 C15 119.5(3) . . ?
C11 C10 C15 116.6(3) . . ?
C10 C11 Cl3 118.4(3) . . ?
C10 C11 C12 122.8(3) . . ?
C12 C11 Cl3 118.8(3) . . ?
C11 C12 H12 120.3 . . ?
C13 C12 C11 119.5(3) . . ?
C13 C12 H12 120.3 . . ?
C12 C13 Cl4 119.0(3) . . ?
C12 C13 C14 121.8(3) . . ?
C14 C13 Cl4 119.2(3) . . ?
C13 C14 C15 117.4(3) . . ?
C16 C14 C13 125.7(3) . . ?
C16 C14 C15 116.9(3) . . ?
N2 C15 C10 115.5(3) . . ?
N2 C15 C14 122.9(3) . . ?
C14 C15 C10 121.6(3) . . ?
C14 C16 H16 120.1 . . ?
C17 C16 C14 119.7(3) . . ?
C17 C16 H16 120.1 . . ?
C16 C17 H17 120.3 . . ?
C16 C17 C18 119.5(3) . . ?
C18 C17 H17 120.3 . . ?
N2 C18 C17 123.6(3) . . ?
N2 C18 H18 118.2 . . ?
C17 C18 H18 118.2 . . ?
O3 C19 C20 124.5(3) . . ?
O3 C19 C27 119.8(3) . . ?
C20 C19 C27 115.6(3) . . ?
C19 C20 Cl5 118.9(3) . . ?
C19 C20 C21 122.7(3) . . ?
C21 C20 Cl5 118.4(3) . . ?
C20 C21 H21 119.9 . . ?
C22 C21 C20 120.3(3) . . ?
C22 C21 H21 119.9 . . ?
C21 C22 Cl6 119.7(3) . . ?
C21 C22 C23 120.7(3) . . ?
C23 C22 Cl6 119.6(3) . . ?
C22 C23 C27 117.8(3) . . ?
C24 C23 C22 124.8(3) . . ?
C24 C23 C27 117.3(3) . . ?
C23 C24 H24 120.1 . . ?
C25 C24 C23 119.9(3) . . ?
C25 C24 H24 120.1 . . ?
C24 C25 H25 120.5 . . ?
C24 C25 C26 119.1(3) . . ?
C26 C25 H25 120.5 . . ?
N3 C26 C25 123.1(3) . . ?
N3 C26 H26 118.5 . . ?
C25 C26 H26 118.5 . . ?
N3 C27 C19 115.4(3) . . ?
N3 C27 C23 122.7(3) . . ?
C23 C27 C19 121.9(3) . . ?
O4 C28 H28A 109.5 . . ?
O4 C28 H28B 109.5 . . ?
O4 C28 H28C 109.5 . . ?
H28A C28 H28B 109.5 . . ?
H28A C28 H28C 109.5 . . ?
H28B C28 H28C 109.5 . . ?

loop_
_geom_bond_atom_site_label_1
_geom_bond_atom_site_label_2
_geom_bond_distance
_geom_bond_site_symmetry_2
_geom_bond_publ_flag
Dy1 Dy1 3.8692(8) 2_665 ?
Dy1 O1 2.240(2) . ?
Dy1 N1 2.623(3) . ?
Dy1 O2 2.314(2) . ?
Dy1 N2 2.547(3) . ?
Dy1 O3 2.422(2) 2_665 ?
Dy1 O3 2.351(2) . ?
Dy1 N3 2.571(3) . ?
Dy1 O4 2.373(2) . ?
Cl1 C1 1.727(3) . ?
O1 C6 1.299(4) . ?
N1 C5 1.363(4) . ?
N1 C9 1.324(4) . ?
C1 C2 1.405(5) . ?
C1 C6 1.393(4) . ?
Cl2 C3 1.740(3) . ?
O2 C10 1.311(4) . ?
N2 C15 1.371(4) . ?
N2 C18 1.320(4) . ?
C2 H2 0.9500 . ?
C2 C3 1.365(5) . ?
Cl3 C11 1.739(4) . ?
O3 C19 1.323(4) . ?
N3 C26 1.331(4) . ?
N3 C27 1.363(4) . ?
C3 C4 1.411(5) . ?
Cl4 C13 1.742(3) . ?
O4 C28 1.413(4) . ?
C4 C5 1.429(4) . ?
C4 C7 1.409(5) . ?
Cl5 C20 1.737(3) . ?
C5 C6 1.426(4) . ?
Cl6 C22 1.736(4) . ?
C7 H7 0.9500 . ?
C7 C8 1.366(6) . ?
C8 H8 0.9500 . ?
C8 C9 1.412(5) . ?
C9 H9 0.9500 . ?
C10 C11 1.385(4) . ?
C10 C15 1.428(4) . ?
C11 C12 1.400(5) . ?
C12 H12 0.9500 . ?
C12 C13 1.360(5) . ?
C13 C14 1.415(5) . ?
C14 C15 1.421(5) . ?
C14 C16 1.410(5) . ?
C16 H16 0.9500 . ?
C16 C17 1.359(6) . ?
C17 H17 0.9500 . ?
C17 C18 1.405(5) . ?
C18 H18 0.9500 . ?
C19 C20 1.385(4) . ?
C19 C27 1.431(5) . ?
C20 C21 1.401(5) . ?
C21 H21 0.9500 . ?
C21 C22 1.357(5) . ?
C22 C23 1.418(5) . ?
C23 C24 1.403(5) . ?
C23 C27 1.415(5) . ?
C24 H24 0.9500 . ?
C24 C25 1.367(5) . ?
C25 H25 0.9500 . ?
C25 C26 1.408(5) . ?
C26 H26 0.9500 . ?
C28 H28A 0.9800 . ?
C28 H28B 0.9800 . ?
C28 H28C 0.9800 . ?

loop_
_geom_torsion_atom_site_label_1
_geom_torsion_atom_site_label_2
_geom_torsion_atom_site_label_3
_geom_torsion_atom_site_label_4
_geom_torsion
_geom_torsion_site_symmetry_1
_geom_torsion_site_symmetry_2
_geom_torsion_site_symmetry_3
_geom_torsion_site_symmetry_4
_geom_torsion_publ_flag
Dy1 O1 C6 C1 178.8(2) . . . . ?
Dy1 O1 C6 C5 -2.3(4) . . . . ?
Dy1 N1 C5 C4 -175.7(2) . . . . ?
Dy1 N1 C5 C6 3.5(3) . . . . ?
Dy1 N1 C9 C8 173.2(3) . . . . ?
Dy1 O2 C10 C11 -164.0(2) . . . . ?
Dy1 O2 C10 C15 16.3(4) . . . . ?
Dy1 N2 C15 C10 -6.2(3) . . . . ?
Dy1 N2 C15 C14 173.5(2) . . . . ?
Dy1 N2 C18 C17 -174.7(3) . . . . ?
Dy1 O3 C19 C20 48.9(4) 2_665 . . . ?
Dy1 O3 C19 C20 -167.0(2) . . . . ?
Dy1 O3 C19 C27 -132.8(2) 2_665 . . . ?
Dy1 O3 C19 C27 11.2(4) . . . . ?
Dy1 N3 C26 C25 173.4(3) . . . . ?
Dy1 N3 C27 C19 3.8(4) . . . . ?
Dy1 N3 C27 C23 -176.6(3) . . . . ?
Cl1 C1 C2 C3 178.5(3) . . . . ?
Cl1 C1 C6 O1 1.6(5) . . . . ?
Cl1 C1 C6 C5 -177.4(2) . . . . ?
N1 C5 C6 O1 -1.4(5) . . . . ?
N1 C5 C6 C1 177.7(3) . . . . ?
C1 C2 C3 Cl2 -179.1(3) . . . . ?
C1 C2 C3 C4 0.7(6) . . . . ?
Cl2 C3 C4 C5 177.9(3) . . . . ?
Cl2 C3 C4 C7 -1.0(5) . . . . ?
O2 C10 C11 Cl3 5.6(4) . . . . ?
O2 C10 C11 C12 -174.4(3) . . . . ?
O2 C10 C15 N2 -5.4(4) . . . . ?
O2 C10 C15 C14 174.9(3) . . . . ?
C2 C1 C6 O1 -179.2(3) . . . . ?
C2 C1 C6 C5 1.8(5) . . . . ?
C2 C3 C4 C5 -1.9(5) . . . . ?
C2 C3 C4 C7 179.1(4) . . . . ?
Cl3 C11 C12 C13 178.1(3) . . . . ?
O3 C19 C20 Cl5 7.8(5) . . . . ?
O3 C19 C20 C21 -171.3(3) . . . . ?
O3 C19 C27 N3 -9.6(4) . . . . ?
O3 C19 C27 C23 170.8(3) . . . . ?
C3 C4 C5 N1 -177.7(3) . . . . ?
C3 C4 C5 C6 3.2(5) . . . . ?
C3 C4 C7 C8 179.0(4) . . . . ?
Cl4 C13 C14 C15 -178.4(2) . . . . ?
Cl4 C13 C14 C16 0.7(5) . . . . ?
C4 C5 C6 O1 177.8(3) . . . . ?
C4 C5 C6 C1 -3.1(5) . . . . ?
C4 C7 C8 C9 -1.4(6) . . . . ?
Cl5 C20 C21 C22 177.4(3) . . . . ?
C5 N1 C9 C8 -0.2(5) . . . . ?
C5 C4 C7 C8 0.0(5) . . . . ?
Cl6 C22 C23 C24 3.0(5) . . . . ?
Cl6 C22 C23 C27 -178.5(3) . . . . ?
C6 C1 C2 C3 -0.7(6) . . . . ?
C7 C4 C5 N1 1.4(5) . . . . ?
C7 C4 C5 C6 -177.8(3) . . . . ?
C7 C8 C9 N1 1.5(6) . . . . ?
C9 N1 C5 C4 -1.3(5) . . . . ?
C9 N1 C5 C6 177.9(3) . . . . ?
C10 C11 C12 C13 -1.9(5) . . . . ?
C11 C10 C15 N2 174.8(3) . . . . ?
C11 C10 C15 C14 -4.8(4) . . . . ?
C11 C12 C13 Cl4 178.7(3) . . . . ?
C11 C12 C13 C14 -2.3(5) . . . . ?
C12 C13 C14 C15 2.6(5) . . . . ?
C12 C13 C14 C16 -178.3(3) . . . . ?
C13 C14 C15 N2 -178.6(3) . . . . ?
C13 C14 C15 C10 1.1(4) . . . . ?
C13 C14 C16 C17 179.2(3) . . . . ?
C14 C16 C17 C18 -0.2(5) . . . . ?
C15 N2 C18 C17 -1.6(5) . . . . ?
C15 C10 C11 Cl3 -174.7(2) . . . . ?
C15 C10 C11 C12 5.3(5) . . . . ?
C15 C14 C16 C17 -1.8(5) . . . . ?
C16 C14 C15 N2 2.3(5) . . . . ?
C16 C14 C15 C10 -178.1(3) . . . . ?
C16 C17 C18 N2 2.0(6) . . . . ?
C18 N2 C15 C10 179.7(3) . . . . ?
C18 N2 C15 C14 -0.6(5) . . . . ?
C19 C20 C21 C22 -3.4(6) . . . . ?
C20 C19 C27 N3 168.8(3) . . . . ?
C20 C19 C27 C23 -10.8(5) . . . . ?
C20 C21 C22 Cl6 177.9(3) . . . . ?
C20 C21 C22 C23 -3.8(6) . . . . ?
C21 C22 C23 C24 -175.3(4) . . . . ?
C21 C22 C23 C27 3.3(5) . . . . ?
C22 C23 C24 C25 176.2(4) . . . . ?
C22 C23 C27 N3 -175.3(3) . . . . ?
C22 C23 C27 C19 4.3(5) . . . . ?
C23 C24 C25 C26 0.0(6) . . . . ?
C24 C23 C27 N3 3.4(5) . . . . ?
C24 C23 C27 C19 -177.1(3) . . . . ?
C24 C25 C26 N3 1.7(6) . . . . ?
C26 N3 C27 C19 178.5(3) . . . . ?
C26 N3 C27 C23 -1.9(5) . . . . ?
C27 N3 C26 C25 -0.7(6) . . . . ?
C27 C19 C20 Cl5 -170.5(2) . . . . ?
C27 C19 C20 C21 10.4(5) . . . . ?
C27 C23 C24 C25 -2.3(6) . . . . ?
